data_4345033
loop_
_publ_author_name
'Chakraborty, Indranil'
'Carrington, Samantha J.'
'Roseman, Graham'
'Mascharak, Pradip K.'

_publ_section_title
;
 Synthesis, Structures, and CO Release Capacity of a Family of
 Water-Soluble PhotoCORMs: Assessment of the Biocompatibility and Their
 Phototoxicity toward Human Breast Cancer Cells.
;
_journal_issue 3
_journal_name_full 'Inorganic chemistry'
_journal_page_first 1534
_journal_page_last 1545
_journal_paper_doi 10.1021/acs.inorgchem.6b02623
_journal_volume 56
_journal_year 2017
_chemical_formula_moiety 'C21 H20 Mn N5 O3 P S, C F3 O3 S'
_chemical_formula_sum 'C22 H20 F3 Mn N5 O6 P S2'
_chemical_formula_weight 657.46
_space_group_crystal_system orthorhombic
_space_group_IT_number 61
_space_group_name_Hall '-P 2ac 2ab'
_space_group_name_H-M_alt 'P b c a'
_symmetry_space_group_name_Hall '-P 2ac 2ab'
_symmetry_space_group_name_H-M 'P b c a'
_atom_sites_solution_hydrogens geom
_atom_sites_solution_primary direct
_audit_creation_date 2016-08-07
_audit_creation_method
;
Olex2 1.2
(compiled 2016.02.16 svn.r3265 for OlexSys, GUI svn.r5155)
;
_cell_angle_alpha 90
_cell_angle_beta 90
_cell_angle_gamma 90
_cell_formula_units_Z 8
_cell_length_a 13.0128(18)
_cell_length_b 16.073(2)
_cell_length_c 25.214(4)
_cell_measurement_reflns_used 4700
_cell_measurement_temperature 296(2)
_cell_measurement_theta_max 22.700
_cell_measurement_theta_min 2.250
_cell_volume 5273.6(13)
_computing_cell_refinement 'Bruker SAINT-2012'
_computing_data_collection 'Bruker APEX2-2012'
_computing_data_reduction 'Bruker SAINT-2012'
_computing_molecular_graphics 'Olex2 (Dolomanov et al., 2009)'
_computing_publication_material 'Olex2 (Dolomanov et al., 2009)'
_computing_structure_refinement 'ShelXL (Sheldrick, 2015)'
_computing_structure_solution 'ShelXT (Sheldrick, 2015)'
_diffrn_ambient_temperature 296.15
_diffrn_measured_fraction_theta_full 0.998
_diffrn_measured_fraction_theta_max 0.998
_diffrn_measurement_device_type 'Bruker APEX-II CCD'
_diffrn_measurement_method '\w scans'
_diffrn_radiation_type MoK\a
_diffrn_radiation_wavelength 0.71073
_diffrn_reflns_av_R_equivalents 0.0889
_diffrn_reflns_av_unetI/netI 0.0444
_diffrn_reflns_Laue_measured_fraction_full 0.998
_diffrn_reflns_Laue_measured_fraction_max 0.998
_diffrn_reflns_limit_h_max 15
_diffrn_reflns_limit_h_min -15
_diffrn_reflns_limit_k_max 19
_diffrn_reflns_limit_k_min -19
_diffrn_reflns_limit_l_max 29
_diffrn_reflns_limit_l_min -29
_diffrn_reflns_number 41466
_diffrn_reflns_point_group_measured_fraction_full 0.998
_diffrn_reflns_point_group_measured_fraction_max 0.998
_diffrn_reflns_theta_full 25.064
_diffrn_reflns_theta_max 25.064
_diffrn_reflns_theta_min 2.170
_exptl_absorpt_coefficient_mu 0.790
_exptl_absorpt_correction_T_max 0.7532
_exptl_absorpt_correction_T_min 0.5693
_exptl_absorpt_correction_type multi-scan
_exptl_absorpt_process_details SADABS
_exptl_crystal_colour yellow
_exptl_crystal_density_diffrn 1.656
_exptl_crystal_description block
_exptl_crystal_F_000 2672
_exptl_crystal_size_max 0.20
_exptl_crystal_size_mid 0.18
_exptl_crystal_size_min 0.15
_refine_diff_density_max 0.313
_refine_diff_density_min -0.355
_refine_diff_density_rms 0.061
_refine_ls_extinction_method none
_refine_ls_goodness_of_fit_ref 1.021
_refine_ls_hydrogen_treatment constr
_refine_ls_matrix_type full
_refine_ls_number_parameters 361
_refine_ls_number_reflns 4662
_refine_ls_number_restraints 0
_refine_ls_restrained_S_all 1.021
_refine_ls_R_factor_all 0.0803
_refine_ls_R_factor_gt 0.0451
_refine_ls_shift/su_max 0.001
_refine_ls_shift/su_mean 0.000
_refine_ls_structure_factor_coef Fsqd
_refine_ls_weighting_details 'w=1/[\s^2^(Fo^2^)+(0.0320P)^2^+5.5304P] where P=(Fo^2^+2Fc^2^)/3'
_refine_ls_weighting_scheme calc
_refine_ls_wR_factor_gt 0.0863
_refine_ls_wR_factor_ref 0.0993
_reflns_Friedel_coverage 0.000
_reflns_number_gt 3183
_reflns_number_total 4662
_reflns_threshold_expression 'I > 2\s(I)'
_cod_data_source_file ic6b02623_si_002.cif
_cod_data_source_block pj_test2_0m
_cod_depositor_comments 'Adding full bibliography for 4345030--4345033.cif.'
_cod_database_code 4345033
_shelx_space_group_comment
;
The symmetry employed for this shelxl refinement is uniquely defined
by the following loop, which should always be used as a source of
symmetry information in preference to the above space-group names.
They are only intended as comments.
;
_olex2_refinement_description
;
1. Fixed Uiso
 At 1.2 times of:
  All C(H) groups, All C(H,H) groups
2.a Secondary CH2 refined with riding coordinates:
 C19(H19A,H19B), C17(H17A,H17B), C20(H20A,H20B), C21(H21A,H21B), C16(H16A,
 H16B), C18(H18A,H18B)
2.b Aromatic/amide H refined with riding coordinates:
 C12(H12), C7(H7), C4(H4), C6(H6), C15(H15), C13(H13), C5(H5), C14(H14)
;
_shelx_shelxl_version_number 2014/7
_olex2_submission_special_instructions 'No special instructions were received'

loop_
_space_group_symop_operation_xyz
'x, y, z'
'-x+1/2, -y, z+1/2'
'-x, y+1/2, -z+1/2'
'x+1/2, -y+1/2, -z'
'-x, -y, -z'
'x-1/2, y, -z-1/2'
'x, -y-1/2, z-1/2'
'-x-1/2, y-1/2, z'

loop_
_atom_site_label
_atom_site_type_symbol
_atom_site_fract_x
_atom_site_fract_y
_atom_site_fract_z
_atom_site_U_iso_or_equiv
_atom_site_adp_type
_atom_site_occupancy
_atom_site_site_symmetry_order
_atom_site_calc_flag
_atom_site_refinement_flags_posn
Mn1 Mn 0.69602(4) 0.77254(3) 0.32252(2) 0.03699(16) Uani 1 1 d .
P1 P 0.59878(7) 0.66692(6) 0.35965(3) 0.0355(2) Uani 1 1 d .
S2 S 0.76882(8) 0.65760(7) 0.55832(4) 0.0543(3) Uani 1 1 d .
S1 S 0.94552(8) 0.77255(7) 0.44545(4) 0.0567(3) Uani 1 1 d .
N1 N 0.6757(2) 0.84580(17) 0.38894(11) 0.0391(7) Uani 1 1 d .
N2 N 0.8214(2) 0.73795(17) 0.36845(11) 0.0376(7) Uani 1 1 d .
N5 N 0.5873(2) 0.50116(17) 0.38726(12) 0.0449(8) Uani 1 1 d .
N3 N 0.4334(2) 0.56178(19) 0.34503(12) 0.0472(8) Uani 1 1 d .
N4 N 0.4767(2) 0.59912(18) 0.43721(12) 0.0450(8) Uani 1 1 d .
O2 O 0.7290(2) 0.66195(19) 0.23096(11) 0.0687(9) Uani 1 1 d .
O1 O 0.8078(2) 0.91006(19) 0.26851(11) 0.0692(9) Uani 1 1 d .
F2 F 0.7621(3) 0.57906(17) 0.64862(11) 0.1075(11) Uani 1 1 d .
F3 F 0.6741(3) 0.68788(19) 0.64812(11) 0.0993(10) Uani 1 1 d .
O3 O 0.5158(2) 0.8336(2) 0.26425(13) 0.0850(10) Uani 1 1 d .
C11 C 0.9050(3) 0.6840(2) 0.36278(14) 0.0400(9) Uani 1 1 d .
C8 C 0.7543(3) 0.8444(2) 0.42445(13) 0.0402(9) Uani 1 1 d .
F1 F 0.8366(3) 0.6961(2) 0.65239(13) 0.1225(12) Uani 1 1 d .
O5 O 0.6842(3) 0.6082(2) 0.54237(13) 0.0936(11) Uani 1 1 d .
C9 C 0.8340(3) 0.7854(2) 0.41059(13) 0.0394(9) Uani 1 1 d .
O4 O 0.7618(3) 0.74354(19) 0.54636(14) 0.1055(13) Uani 1 1 d .
C12 C 0.9181(3) 0.6223(2) 0.32450(15) 0.0499(10) Uani 1 1 d .
H12 H 0.8685 0.6135 0.2986 0.060 Uiso 1 1 calc R
C7 C 0.7561(3) 0.8946(2) 0.46906(14) 0.0491(10) Uani 1 1 d .
H7 H 0.8108 0.8921 0.4927 0.059 Uiso 1 1 calc R
C4 C 0.5971(3) 0.8974(2) 0.39925(16) 0.0523(10) Uani 1 1 d .
H4 H 0.5416 0.8983 0.3760 0.063 Uiso 1 1 calc R
C19 C 0.6598(3) 0.5640(2) 0.36854(15) 0.0443(9) Uani 1 1 d .
H19A H 0.6889 0.5460 0.3350 0.053 Uiso 1 1 calc R
H19B H 0.7156 0.5689 0.3939 0.053 Uiso 1 1 calc R
C10 C 0.9807(3) 0.6952(2) 0.40173(15) 0.0460(9) Uani 1 1 d .
C1 C 0.7688(3) 0.8567(2) 0.29032(14) 0.0446(9) Uani 1 1 d .
C17 C 0.3960(3) 0.5840(2) 0.39803(15) 0.0499(10) Uani 1 1 d .
H17A H 0.3540 0.6336 0.3951 0.060 Uiso 1 1 calc R
H17B H 0.3524 0.5394 0.4109 0.060 Uiso 1 1 calc R
O6 O 0.8668(2) 0.6221(2) 0.54798(15) 0.0949(11) Uani 1 1 d .
C20 C 0.5356(3) 0.6747(2) 0.42509(13) 0.0425(9) Uani 1 1 d .
H20A H 0.5873 0.6833 0.4523 0.051 Uiso 1 1 calc R
H20B H 0.4899 0.7224 0.4253 0.051 Uiso 1 1 calc R
C21 C 0.5016(3) 0.4899(2) 0.35015(16) 0.0524(10) Uani 1 1 d .
H21A H 0.5295 0.4768 0.3154 0.063 Uiso 1 1 calc R
H21B H 0.4612 0.4424 0.3616 0.063 Uiso 1 1 calc R
C2 C 0.7185(3) 0.7045(2) 0.26726(15) 0.0456(10) Uani 1 1 d .
C16 C 0.4874(3) 0.6324(2) 0.32051(14) 0.0451(9) Uani 1 1 d .
H16A H 0.4398 0.6784 0.3166 0.054 Uiso 1 1 calc R
H16B H 0.5104 0.6164 0.2854 0.054 Uiso 1 1 calc R
C3 C 0.5853(3) 0.8093(3) 0.28831(16) 0.0518(10) Uani 1 1 d .
C18 C 0.5430(3) 0.5251(2) 0.43874(15) 0.0523(10) Uani 1 1 d .
H18A H 0.5033 0.4787 0.4523 0.063 Uiso 1 1 calc R
H18B H 0.5987 0.5353 0.4635 0.063 Uiso 1 1 calc R
C6 C 0.6753(4) 0.9486(2) 0.47786(16) 0.0570(11) Uani 1 1 d .
H6 H 0.6754 0.9839 0.5071 0.068 Uiso 1 1 calc R
C15 C 1.0697(3) 0.6475(3) 0.40241(19) 0.0616(12) Uani 1 1 d .
H15 H 1.1201 0.6560 0.4280 0.074 Uiso 1 1 calc R
C13 C 1.0062(3) 0.5746(3) 0.32597(17) 0.0610(12) Uani 1 1 d .
H13 H 1.0158 0.5329 0.3008 0.073 Uiso 1 1 calc R
C22 C 0.7600(4) 0.6556(3) 0.62960(18) 0.0610(12) Uani 1 1 d .
C5 C 0.5950(3) 0.9491(2) 0.44269(16) 0.0558(11) Uani 1 1 d .
H5 H 0.5393 0.9844 0.4482 0.067 Uiso 1 1 calc R
C14 C 1.0809(3) 0.5879(3) 0.3645(2) 0.0690(13) Uani 1 1 d .
H14 H 1.1400 0.5553 0.3643 0.083 Uiso 1 1 calc R

loop_
_atom_site_aniso_label
_atom_site_aniso_U_11
_atom_site_aniso_U_22
_atom_site_aniso_U_33
_atom_site_aniso_U_23
_atom_site_aniso_U_13
_atom_site_aniso_U_12
Mn1 0.0362(3) 0.0428(3) 0.0320(3) 0.0016(2) -0.0016(2) 0.0002(3)
P1 0.0349(5) 0.0395(5) 0.0320(5) -0.0007(4) -0.0004(4) 0.0000(4)
S2 0.0507(7) 0.0474(6) 0.0646(7) -0.0048(5) 0.0024(5) -0.0011(5)
S1 0.0523(7) 0.0657(7) 0.0521(6) -0.0005(5) -0.0190(5) -0.0033(6)
N1 0.0359(18) 0.0396(17) 0.0417(17) 0.0002(14) 0.0033(14) 0.0003(14)
N2 0.0379(18) 0.0414(17) 0.0337(16) 0.0022(13) 0.0011(13) -0.0017(14)
N5 0.044(2) 0.0389(17) 0.052(2) 0.0025(15) 0.0002(16) -0.0013(15)
N3 0.0390(19) 0.0472(19) 0.055(2) -0.0078(15) -0.0049(15) -0.0045(16)
N4 0.049(2) 0.0401(17) 0.0454(18) -0.0024(14) 0.0083(15) -0.0060(16)
O2 0.076(2) 0.083(2) 0.0473(17) -0.0191(16) -0.0034(15) 0.0061(18)
O1 0.085(2) 0.066(2) 0.0564(19) 0.0081(15) 0.0040(17) -0.0242(18)
F2 0.163(3) 0.0706(19) 0.089(2) 0.0180(16) -0.029(2) 0.004(2)
F3 0.112(3) 0.105(2) 0.081(2) -0.0018(17) 0.0282(18) 0.022(2)
O3 0.058(2) 0.114(3) 0.083(2) 0.023(2) -0.0175(18) 0.018(2)
C11 0.036(2) 0.044(2) 0.040(2) 0.0073(17) 0.0021(17) 0.0012(18)
C8 0.047(2) 0.039(2) 0.0343(19) 0.0045(16) 0.0005(17) -0.0102(19)
F1 0.126(3) 0.140(3) 0.102(2) -0.034(2) -0.028(2) -0.060(2)
O5 0.078(2) 0.132(3) 0.071(2) -0.011(2) -0.0200(19) -0.043(2)
C9 0.040(2) 0.042(2) 0.036(2) 0.0041(17) -0.0030(16) -0.0068(17)
O4 0.165(4) 0.055(2) 0.096(3) 0.0178(18) 0.047(3) 0.020(2)
C12 0.048(2) 0.059(3) 0.043(2) 0.0034(19) 0.0035(19) 0.008(2)
C7 0.062(3) 0.048(2) 0.037(2) -0.0005(18) -0.001(2) -0.014(2)
C4 0.047(3) 0.051(2) 0.059(3) 0.000(2) 0.002(2) 0.006(2)
C19 0.039(2) 0.043(2) 0.051(2) -0.0005(18) -0.0002(18) 0.0045(18)
C10 0.042(2) 0.049(2) 0.047(2) 0.0107(18) -0.0034(18) -0.0017(19)
C1 0.046(2) 0.051(2) 0.037(2) -0.0025(18) -0.0038(18) -0.001(2)
C17 0.041(2) 0.046(2) 0.062(3) -0.0046(19) 0.007(2) -0.0017(19)
O6 0.059(2) 0.110(3) 0.115(3) -0.029(2) 0.009(2) 0.022(2)
C20 0.047(2) 0.045(2) 0.037(2) -0.0052(16) 0.0028(17) -0.0047(18)
C21 0.055(3) 0.041(2) 0.061(3) -0.0111(19) 0.000(2) -0.004(2)
C2 0.043(2) 0.053(2) 0.040(2) 0.0050(19) -0.0036(18) -0.0026(19)
C16 0.042(2) 0.052(2) 0.041(2) -0.0059(18) -0.0053(18) -0.0002(19)
C3 0.047(3) 0.059(3) 0.049(2) 0.006(2) -0.004(2) 0.002(2)
C18 0.057(3) 0.049(2) 0.051(2) 0.0086(19) 0.000(2) -0.007(2)
C6 0.080(3) 0.043(2) 0.048(2) -0.0099(19) 0.016(2) -0.012(2)
C15 0.041(3) 0.067(3) 0.077(3) 0.025(3) -0.007(2) 0.003(2)
C13 0.064(3) 0.061(3) 0.058(3) 0.006(2) 0.017(2) 0.019(2)
C22 0.067(3) 0.045(3) 0.071(3) -0.007(2) -0.011(3) -0.010(2)
C5 0.060(3) 0.045(2) 0.062(3) -0.007(2) 0.019(2) 0.005(2)
C14 0.049(3) 0.071(3) 0.088(4) 0.029(3) 0.010(3) 0.018(2)

loop_
_atom_type_symbol
_atom_type_description
_atom_type_scat_dispersion_real
_atom_type_scat_dispersion_imag
_atom_type_scat_source
C C 0.0033 0.0016 'International Tables Vol C Tables 4.2.6.8 and 6.1.1.4'
H H 0.0000 0.0000 'International Tables Vol C Tables 4.2.6.8 and 6.1.1.4'
F F 0.0171 0.0103 'International Tables Vol C Tables 4.2.6.8 and 6.1.1.4'
Mn Mn 0.3368 0.7283 'International Tables Vol C Tables 4.2.6.8 and 6.1.1.4'
N N 0.0061 0.0033 'International Tables Vol C Tables 4.2.6.8 and 6.1.1.4'
O O 0.0106 0.0060 'International Tables Vol C Tables 4.2.6.8 and 6.1.1.4'
P P 0.1023 0.0942 'International Tables Vol C Tables 4.2.6.8 and 6.1.1.4'
S S 0.1246 0.1234 'International Tables Vol C Tables 4.2.6.8 and 6.1.1.4'

loop_
_geom_angle_atom_site_label_1
_geom_angle_atom_site_label_2
_geom_angle_atom_site_label_3
_geom_angle
_geom_angle_publ_flag
N1 Mn1 P1 91.16(8) y
N1 Mn1 N2 78.52(11) y
N2 Mn1 P1 90.45(8) y
C1 Mn1 P1 177.22(12) y
C1 Mn1 N1 90.26(14) y
C1 Mn1 N2 92.18(14) y
C2 Mn1 P1 87.47(12) y
C2 Mn1 N1 176.40(14) y
C2 Mn1 N2 98.15(14) y
C2 Mn1 C1 91.24(16) y
C3 Mn1 P1 89.84(13) y
C3 Mn1 N1 95.74(15) y
C3 Mn1 N2 174.26(16) y
C3 Mn1 C1 87.64(17) y
C3 Mn1 C2 87.59(17) y
C19 P1 Mn1 118.05(12) ?
C20 P1 Mn1 123.67(12) ?
C20 P1 C19 98.26(17) ?
C16 P1 Mn1 115.80(12) ?
C16 P1 C19 97.68(17) ?
C16 P1 C20 98.57(17) ?
O5 S2 O4 115.8(3) ?
O5 S2 O6 114.8(2) ?
O5 S2 C22 102.9(2) ?
O4 S2 O6 114.3(2) ?
O4 S2 C22 103.0(2) ?
O6 S2 C22 103.5(2) ?
C9 S1 C10 89.07(18) ?
C8 N1 Mn1 115.4(2) ?
C4 N1 Mn1 127.4(3) ?
C4 N1 C8 117.1(3) ?
C11 N2 Mn1 136.1(2) ?
C9 N2 Mn1 113.1(2) ?
C9 N2 C11 110.2(3) ?
C19 N5 C21 111.8(3) ?
C19 N5 C18 110.9(3) ?
C21 N5 C18 107.3(3) ?
C17 N3 C16 110.7(3) ?
C21 N3 C17 108.2(3) ?
C21 N3 C16 110.9(3) ?
C17 N4 C20 111.8(3) ?
C17 N4 C18 107.7(3) ?
C20 N4 C18 111.7(3) ?
N2 C11 C10 113.3(3) ?
C12 C11 N2 127.3(3) ?
C12 C11 C10 119.3(3) ?
N1 C8 C9 113.0(3) ?
N1 C8 C7 122.5(4) ?
C7 C8 C9 124.5(4) ?
N2 C9 S1 116.7(3) ?
N2 C9 C8 119.0(3) ?
C8 C9 S1 124.3(3) ?
C11 C12 H12 120.7 ?
C13 C12 C11 118.5(4) ?
C13 C12 H12 120.7 ?
C8 C7 H7 120.5 ?
C6 C7 C8 119.0(4) ?
C6 C7 H7 120.5 ?
N1 C4 H4 118.6 ?
N1 C4 C5 122.8(4) ?
C5 C4 H4 118.6 ?
P1 C19 H19A 109.1 ?
P1 C19 H19B 109.1 ?
N5 C19 P1 112.3(2) ?
N5 C19 H19A 109.1 ?
N5 C19 H19B 109.1 ?
H19A C19 H19B 107.9 ?
C11 C10 S1 110.7(3) ?
C15 C10 S1 127.7(3) ?
C15 C10 C11 121.6(4) ?
O1 C1 Mn1 175.2(4) ?
N3 C17 H17A 108.6 ?
N3 C17 H17B 108.6 ?
N4 C17 N3 114.7(3) ?
N4 C17 H17A 108.6 ?
N4 C17 H17B 108.6 ?
H17A C17 H17B 107.6 ?
P1 C20 H20A 109.4 ?
P1 C20 H20B 109.4 ?
N4 C20 P1 111.2(2) ?
N4 C20 H20A 109.4 ?
N4 C20 H20B 109.4 ?
H20A C20 H20B 108.0 ?
N5 C21 H21A 108.6 ?
N5 C21 H21B 108.6 ?
N3 C21 N5 114.8(3) ?
N3 C21 H21A 108.6 ?
N3 C21 H21B 108.6 ?
H21A C21 H21B 107.5 ?
O2 C2 Mn1 177.1(3) ?
P1 C16 H16A 109.1 ?
P1 C16 H16B 109.1 ?
N3 C16 P1 112.6(2) ?
N3 C16 H16A 109.1 ?
N3 C16 H16B 109.1 ?
H16A C16 H16B 107.8 ?
O3 C3 Mn1 177.2(4) ?
N5 C18 H18A 108.6 ?
N5 C18 H18B 108.6 ?
N4 C18 N5 114.7(3) ?
N4 C18 H18A 108.6 ?
N4 C18 H18B 108.6 ?
H18A C18 H18B 107.6 ?
C7 C6 H6 120.6 ?
C5 C6 C7 118.7(4) ?
C5 C6 H6 120.6 ?
C10 C15 H15 121.0 ?
C14 C15 C10 118.0(4) ?
C14 C15 H15 121.0 ?
C12 C13 H13 119.5 ?
C12 C13 C14 121.0(4) ?
C14 C13 H13 119.5 ?
F2 C22 S2 112.2(3) ?
F2 C22 F1 106.6(4) ?
F3 C22 S2 113.6(3) ?
F3 C22 F2 104.8(4) ?
F3 C22 F1 107.0(4) ?
F1 C22 S2 112.1(3) ?
C4 C5 H5 120.1 ?
C6 C5 C4 119.8(4) ?
C6 C5 H5 120.1 ?
C15 C14 C13 121.6(4) ?
C15 C14 H14 119.2 ?
C13 C14 H14 119.2 ?

loop_
_geom_bond_atom_site_label_1
_geom_bond_atom_site_label_2
_geom_bond_distance
_geom_bond_publ_flag
Mn1 P1 2.3150(11) y
Mn1 N1 2.064(3) y
Mn1 N2 2.077(3) y
Mn1 C1 1.840(4) y
Mn1 C2 1.795(4) y
Mn1 C3 1.780(4) y
P1 C19 1.849(3) ?
P1 C20 1.848(3) ?
P1 C16 1.839(4) ?
S2 O5 1.416(3) ?
S2 O4 1.417(3) ?
S2 O6 1.421(3) ?
S2 C22 1.801(5) ?
S1 C9 1.709(4) ?
S1 C10 1.724(4) ?
N1 C8 1.359(4) ?
N1 C4 1.343(4) ?
N2 C11 1.398(4) ?
N2 C9 1.318(4) ?
N5 C19 1.461(4) ?
N5 C21 1.467(5) ?
N5 C18 1.471(5) ?
N3 C17 1.466(5) ?
N3 C21 1.463(5) ?
N3 C16 1.471(5) ?
N4 C17 1.462(5) ?
N4 C20 1.469(4) ?
N4 C18 1.470(5) ?
O2 C2 1.151(4) ?
O1 C1 1.138(4) ?
F2 C22 1.321(5) ?
F3 C22 1.318(5) ?
O3 C3 1.157(4) ?
C11 C12 1.395(5) ?
C11 C10 1.402(5) ?
C8 C9 1.448(5) ?
C8 C7 1.385(5) ?
F1 C22 1.322(5) ?
C12 H12 0.9300 ?
C12 C13 1.381(5) ?
C7 H7 0.9300 ?
C7 C6 1.380(5) ?
C4 H4 0.9300 ?
C4 C5 1.375(5) ?
C19 H19A 0.9700 ?
C19 H19B 0.9700 ?
C10 C15 1.390(5) ?
C17 H17A 0.9700 ?
C17 H17B 0.9700 ?
C20 H20A 0.9700 ?
C20 H20B 0.9700 ?
C21 H21A 0.9700 ?
C21 H21B 0.9700 ?
C16 H16A 0.9700 ?
C16 H16B 0.9700 ?
C18 H18A 0.9700 ?
C18 H18B 0.9700 ?
C6 H6 0.9300 ?
C6 C5 1.371(6) ?
C15 H15 0.9300 ?
C15 C14 1.361(6) ?
C13 H13 0.9300 ?
C13 C14 1.390(6) ?
C5 H5 0.9300 ?
C14 H14 0.9300 ?

loop_
_geom_torsion_atom_site_label_1
_geom_torsion_atom_site_label_2
_geom_torsion_atom_site_label_3
_geom_torsion_atom_site_label_4
_geom_torsion
Mn1 P1 C19 N5 -174.2(2)
Mn1 P1 C20 N4 178.13(19)
Mn1 P1 C16 N3 176.4(2)
Mn1 N1 C8 C9 -5.1(4)
Mn1 N1 C8 C7 175.1(3)
Mn1 N1 C4 C5 -174.2(3)
Mn1 N2 C11 C12 -13.4(6)
Mn1 N2 C11 C10 168.0(2)
Mn1 N2 C9 S1 -170.34(16)
Mn1 N2 C9 C8 9.6(4)
S1 C10 C15 C14 178.5(3)
N1 C8 C9 S1 176.8(2)
N1 C8 C9 N2 -3.2(4)
N1 C8 C7 C6 -0.3(5)
N1 C4 C5 C6 -0.6(6)
N2 C11 C12 C13 -179.2(3)
N2 C11 C10 S1 0.6(4)
N2 C11 C10 C15 -179.7(3)
C11 N2 C9 S1 1.7(4)
C11 N2 C9 C8 -178.4(3)
C11 C12 C13 C14 -0.4(6)
C11 C10 C15 C14 -1.2(6)
C8 N1 C4 C5 1.8(5)
C8 C7 C6 C5 1.5(6)
O5 S2 C22 F2 57.3(4)
O5 S2 C22 F3 -61.4(4)
O5 S2 C22 F1 177.2(3)
C9 S1 C10 C11 0.3(3)
C9 S1 C10 C15 -179.4(4)
C9 N2 C11 C12 177.2(3)
C9 N2 C11 C10 -1.4(4)
C9 C8 C7 C6 179.9(3)
O4 S2 C22 F2 178.1(4)
O4 S2 C22 F3 59.5(4)
O4 S2 C22 F1 -62.0(4)
C12 C11 C10 S1 -178.2(3)
C12 C11 C10 C15 1.6(5)
C12 C13 C14 C15 0.8(7)
C7 C8 C9 S1 -3.5(5)
C7 C8 C9 N2 176.6(3)
C7 C6 C5 C4 -1.0(6)
C4 N1 C8 C9 178.5(3)
C4 N1 C8 C7 -1.3(5)
C19 P1 C20 N4 -50.0(3)
C19 P1 C16 N3 50.1(3)
C19 N5 C21 N3 -66.4(4)
C19 N5 C18 N4 66.5(4)
C10 S1 C9 N2 -1.2(3)
C10 S1 C9 C8 178.9(3)
C10 C11 C12 C13 -0.7(5)
C10 C15 C14 C13 0.0(6)
C17 N3 C21 N5 -55.3(4)
C17 N3 C16 P1 59.6(3)
C17 N4 C20 P1 -60.2(3)
C17 N4 C18 N5 55.9(4)
O6 S2 C22 F2 -62.6(4)
O6 S2 C22 F3 178.7(3)
O6 S2 C22 F1 57.3(4)
C20 P1 C19 N5 50.4(3)
C20 P1 C16 N3 -49.5(3)
C20 N4 C17 N3 67.9(4)
C20 N4 C18 N5 -67.3(4)
C21 N5 C19 P1 59.7(3)
C21 N5 C18 N4 -55.8(4)
C21 N3 C17 N4 55.0(4)
C21 N3 C16 P1 -60.6(3)
C16 P1 C19 N5 -49.5(3)
C16 P1 C20 N4 49.1(3)
C16 N3 C17 N4 -66.7(4)
C16 N3 C21 N5 66.4(4)
C18 N5 C19 P1 -60.1(3)
C18 N5 C21 N3 55.5(4)
C18 N4 C17 N3 -55.1(4)
C18 N4 C20 P1 60.5(3)
